data_4120277
loop_
_publ_author_name
'Elliott B. Hulley'
'Kevin D. Welch'
'Aaron M. Appel'
'Daniel L. DuBois'
'R. Morris Bullock'

_publ_section_title
;
 Rapid, Reversible Heterolytic Cleavage of Bound H2
;
_journal_name_full 'Journal of the American Chemical Society'
_journal_page_first 11736
_journal_page_last 11739
_journal_paper_doi 10.1021/ja405755j
_journal_volume 135
_journal_year 2013
_chemical_formula_moiety
;
C64 H48 F24 Mn N2 O P4, C32 H12 B F24, 1.35(C H2 Cl2), 
C0.64 H1.27 Cl1.31, C0.17 Cl0.34
;
_chemical_formula_sum 'C98.15 H63.96 B Cl4.34 F48 Mn N2 O P4'
_chemical_formula_weight 2542.98
_chemical_name_systematic endo-(P2N2H)MnH(CO)(bppm)[BArF]
_space_group_crystal_system monoclinic
_space_group_IT_number 14
_space_group_name_Hall '-P 2ybc'
_space_group_name_H-M_alt 'P 1 21/c 1'
_symmetry_space_group_name_Hall '-P 2ybc'
_symmetry_space_group_name_H-M 'P 1 21/c 1'
_atom_sites_solution_hydrogens mixed
_atom_sites_solution_primary direct
_audit_creation_date 2013-06-06
_audit_creation_method
;
  Olex2 1.2
  (compiled Apr 23 2013 17:59:47, GUI svn.r4466)
;
_cell_angle_alpha 90
_cell_angle_beta 100.8010(10)
_cell_angle_gamma 90
_cell_formula_units_Z 4
_cell_length_a 16.3703(4)
_cell_length_b 15.5253(4)
_cell_length_c 41.7760(10)
_cell_measurement_reflns_used 9988
_cell_measurement_temperature 150(1)
_cell_measurement_theta_max 26.17
_cell_measurement_theta_min 2.38
_cell_volume 10429.4(4)
_computing_molecular_graphics
;
O. V. Dolomanov, L. J. Bourhis, R. J. Gildea, J. A. K. Howard and H. Puschmann,
OLEX2: a complete structure solution, refinement and analysis program.
J. Appl. Cryst. (2009). 42, 339-341.
;
_computing_publication_material
;
O. V. Dolomanov, L. J. Bourhis, R. J. Gildea, J. A. K. Howard and H. Puschmann,
OLEX2: a complete structure solution, refinement and analysis program.
J. Appl. Cryst. (2009). 42, 339-341.
;
_computing_structure_refinement
;
SHELXL, G.M. Sheldrick, Acta Cryst.
(2008). A64, 112-122
;
_computing_structure_solution
;
XS, G.M. Sheldrick, Acta Cryst.
(2008). A64, 112-122
;
_diffrn_ambient_temperature 150(1)
_diffrn_detector 'Bruker APEX2 area detector'
_diffrn_detector_area_resol_mean 7.9
_diffrn_detector_type 'CCD area detector'
_diffrn_measured_fraction_theta_full 0.963
_diffrn_measured_fraction_theta_max 0.985
_diffrn_measurement_device 'three-circle diffractometer'
_diffrn_measurement_device_type 'Bruker SMART APEX2 area detector'
_diffrn_measurement_method '\w and \f scans'
_diffrn_radiation_monochromator 'mirror optics'
_diffrn_radiation_probe x-ray
_diffrn_radiation_type 'Mo K\a'
_diffrn_radiation_wavelength 0.71073
_diffrn_radiation_xray_symbol K-L~3~
_diffrn_reflns_av_R_equivalents 0.0313
_diffrn_reflns_av_unetI/netI 0.0470
_diffrn_reflns_Laue_measured_fraction_full 0.963
_diffrn_reflns_Laue_measured_fraction_max 0.985
_diffrn_reflns_limit_h_max 10
_diffrn_reflns_limit_h_min -19
_diffrn_reflns_limit_k_max 18
_diffrn_reflns_limit_k_min -16
_diffrn_reflns_limit_l_max 49
_diffrn_reflns_limit_l_min -48
_diffrn_reflns_number 45805
_diffrn_reflns_point_group_measured_fraction_full 0.963
_diffrn_reflns_point_group_measured_fraction_max 0.985
_diffrn_reflns_theta_full 25.242
_diffrn_reflns_theta_max 25.040
_diffrn_reflns_theta_min 1.749
_diffrn_source 'microfocus sealed x-ray tube'
_diffrn_source_current 30.0
_diffrn_source_power 1.5
_diffrn_source_type 'Incoatec I\ms'
_diffrn_source_voltage 50.0
_diffrn_standards_number 0
_exptl_absorpt_coefficient_mu 0.434
_exptl_absorpt_correction_type none
_exptl_crystal_colour 'clear yellow'
_exptl_crystal_colour_lustre clear
_exptl_crystal_colour_primary yellow
_exptl_crystal_density_diffrn 1.620
_exptl_crystal_description block
_exptl_crystal_F_000 5083
_exptl_crystal_preparation 'placed in oil'
_exptl_crystal_recrystallization_method 'from CH2Cl2/pentane at 1.4 atm H2'
_exptl_crystal_size_max 0.36
_exptl_crystal_size_mid 0.34
_exptl_crystal_size_min 0.15
_refine_diff_density_max 1.690
_refine_diff_density_min -0.794
_refine_diff_density_rms 0.086
_refine_ls_extinction_method none
_refine_ls_goodness_of_fit_ref 1.108
_refine_ls_hydrogen_treatment mixed
_refine_ls_matrix_type full
_refine_ls_number_parameters 1547
_refine_ls_number_reflns 18188
_refine_ls_number_restraints 44
_refine_ls_restrained_S_all 1.107
_refine_ls_R_factor_all 0.0960
_refine_ls_R_factor_gt 0.0743
_refine_ls_shift/su_max 0.001
_refine_ls_shift/su_mean 0.000
_refine_ls_structure_factor_coef Fsqd
_refine_ls_weighting_details
;
 w=1/[\s^2^(Fo^2^)+(0.0563P)^2^+45.1190P]
 where P=(Fo^2^+2Fc^2^)/3
;
_refine_ls_weighting_scheme calc
_refine_ls_wR_factor_gt 0.1764
_refine_ls_wR_factor_ref 0.1866
_reflns_Friedel_coverage 0.000
_reflns_number_gt 14002
_reflns_number_total 18188
_reflns_threshold_expression 'I > 2\s(I)'
_cod_data_source_file ja405755j_si_004.cif
_cod_data_source_block eh010_0m_weak
_cod_database_code 4120277
_olex2_refinement_description
;
1. others
 Fixed Sof: F29(0.6952) F30(0.6952) F(0.6952) H75A(0.3462) H75(0.6538)
 C45B(0.3462) H45A(0.3462) H45B(0.3462) C46A(0.6538) C47A(0.6538) H47A(0.6538)
 C48A(0.6538) H48A(0.6538) C49A(0.6538) H49A(0.6538) C50A(0.6538) H50A(0.6538)
 C51A(0.6538) H51A(0.6538) Cl1(0.3462) Cl3(0.3462) C52B(0.3462) H52C(0.3462)
 H52D(0.3462) C50B(0.3462) H50B(0.3462) C51B(0.3462) H51B(0.3462) C46B(0.3462)
 C47B(0.3462) H47B(0.3462) C48B(0.3462) H48B(0.3462) C49B(0.3462) H49B(0.3462)
 Cl(0.6538) C52A(0.6357) H52A(0.6357) H52B(0.6357) C45A(0.6538) H45C(0.6538)
 H45D(0.6538) Cl0A(0.6538) F2AA(0.3048) F1AA(0.3048) F0AA(0.3048)
 Fixed Uiso: H55(0.062) H97A(0.1) H97B(0.1) H86(0.036) H66(0.042) H76(0.032)
 H74(0.036) H82(0.036) H84(0.043) H90(0.043) H92(0.044) H94(0.033) H68(0.047)
 H70(0.039) H78(0.031) H31(0.03) H29(0.051) H27(0.045) H2A(0.022) H2B(0.022)
 H45(0.027) H6(0.033) H4(0.026) H11(0.028) H13(0.04) H15(0.027) H23(0.042)
 H21(0.04) H19(0.03) H60(0.037) H61(0.05) H62(0.049) H63(0.047) H64(0.038)
 H37A(0.035) H37B(0.035) H75A(0.034) H75(0.034) H45A(0.042) H45B(0.042)
 H36A(0.032) H36B(0.032) H35A(0.027) H35B(0.027) H34A(0.027) H34B(0.027)
 H38A(0.034) H38B(0.034) H44(0.036) H43(0.042) H42(0.052) H41(0.058) H40(0.047)
 H58(0.043) H57(0.062) H56(0.064) H54(0.045) H47A(0.053) H48A(0.089)
 H49A(0.073) H50A(0.089) H51A(0.051) H52C(0.095) H52D(0.095) H50B(0.073)
 H51B(0.065) H47B(0.056) H48B(0.073) H49B(0.095) H52A(0.073) H52B(0.073)
 H45C(0.042) H45D(0.042)
 Fixed X: H55(0.7252) H97A(0.1341) H97B(0.142) H86(-0.0091) H66(0.1785) H76(-
 0.0222) H74(0.141) H82(0.0242) H84(-0.0711) H90(0.1406) H92(-0.0431) H94(-
 0.0944) H68(0.3889) H70(0.1702) H78(-0.0849) H31(0.4278) H29(0.6481)
 H27(0.6301) H2A(0.3602) H2B(0.3379) H45(0.1241) H6(-0.0217) H4(0.2288)
 H11(0.2411) H13(0.2354) H15(0.3018) H23(0.5206) H21(0.6161) H19(0.5054)
 H60(0.2156) H61(0.0715) H62(-0.0197) H63(0.0292) H64(0.1712) H37A(0.3279)
 H37B(0.3716) H75A(0.4434) H75(0.4396) H45A(0.4379) H45B(0.5316) H36A(0.5147)
 H36B(0.569) H35A(0.4479) H35B(0.5206) H34A(0.2826) H34B(0.3083) H38A(0.4618)
 H38B(0.3783) H44(0.2661) H43(0.1921) H42(0.2381) H41(0.3572) H40(0.4311)
 H58(0.6254) H57(0.7565) H56(0.8049) H54(0.5958) H47A(0.4952) H48A(0.6164)
 H49A(0.7439) H50A(0.7501) H51A(0.6288) H52C(0.7258) H52D(0.7312) H50B(0.3902)
 H51B(0.3749) H47B(0.6107) H48B(0.626) H49B(0.5158) H52A(0.5682) H52B(0.5171)
 H45C(0.4278) H45D(0.483)
 Fixed Y: H55(0.2061) H97A(0.3445) H97B(0.3104) H86(0.5086) H66(0.4833)
 H76(0.6366) H74(0.6336) H82(0.3912) H84(0.2579) H90(0.6995) H92(0.8286)
 H94(0.6094) H68(0.485) H70(0.5627) H78(0.5265) H31(0.6357) H29(0.7612)
 H27(0.528) H2A(0.5922) H2B(0.5051) H45(0.5329) H6(0.4138) H4(0.3924)
 H11(0.6649) H13(0.7843) H15(0.5337) H23(0.5701) H21(0.3922) H19(0.3172)
 H60(0.4293) H61(0.4516) H62(0.3703) H63(0.2686) H64(0.2457) H37A(0.3575)
 H37B(0.2655) H75A(0.4234) H75(0.4154) H45A(0.4205) H45B(0.4126) H36A(0.2553)
 H36B(0.3401) H35A(0.1727) H35B(0.1545) H34A(0.1702) H34B(0.1822) H38A(0.045)
 H38B(0.0433) H44(-0.0253) H43(-0.0736) H42(-0.0372) H41(0.045) H40(0.0922)
 H58(0.425) H57(0.4369) H56(0.3264) H54(0.1908) H47A(0.5622) H48A(0.6426)
 H49A(0.5919) H50A(0.4607) H51A(0.3803) H52C(0.6077) H52D(0.5151) H50B(0.1873)
 H51B(0.3096) H47B(0.2797) H48B(0.1574) H49B(0.1111) H52A(0.1741) H52B(0.0981)
 H45C(0.4502) H45D(0.3685)
 Fixed Z: H55(0.8235) H97A(0.5446) H97B(0.5812) H86(0.5512) H66(0.6652)
 H76(0.7318) H74(0.6703) H82(0.6386) H84(0.5567) H90(0.597) H92(0.5381)
 H94(0.5824) H68(0.6276) H70(0.5731) H78(0.6425) H31(0.8504) H29(0.8678)
 H27(0.8248) H2A(0.795) H2B(0.7735) H45(0.8309) H6(0.7553) H4(0.7678)
 H11(0.8079) H13(0.8937) H15(0.8924) H23(0.7686) H21(0.7154) H19(0.7898)
 H60(0.9103) H61(0.9044) H62(0.8674) H63(0.8356) H64(0.8406) H37A(0.9341)
 H37B(0.9326) H75A(0.9156) H75(0.9112) H45A(0.9704) H45B(0.9656) H36A(0.9261)
 H36B(0.9236) H35A(0.8444) H35B(0.875) H34A(0.8853) H34B(0.8504) H38A(0.8949)
 H38B(0.8679) H44(0.8838) H43(0.923) H42(0.9773) H41(0.9925) H40(0.9535)
 H58(0.8814) H57(0.8671) H56(0.838) H54(0.8387) H47A(0.9327) H48A(0.9335)
 H49A(0.9622) H50A(0.9902) H51A(0.9894) H52C(0.953) H52D(0.9364) H50B(1.0304)
 H51B(0.9972) H47B(0.9821) H48B(1.0154) H49B(1.0395) H52A(1.0458) H52B(1.0251)
 H45C(0.9636) H45D(0.9776)
;
_shelx_estimated_absorpt_t_max 0.938
_shelx_estimated_absorpt_t_min 0.859
_shelx_space_group_comment
;
The symmetry employed for this shelxl refinement is uniquely defined
by the following loop, which should always be used as a source of
symmetry information in preference to the above space-group names.
They are only intended as comments.
;
_shelxl_version_number 2013-2

loop_
_space_group_symop_operation_xyz
'x, y, z'
'-x, y+1/2, -z+1/2'
'-x, -y, -z'
'x, -y-1/2, z-1/2'

loop_
_atom_site_label
_atom_site_type_symbol
_atom_site_fract_x
_atom_site_fract_y
_atom_site_fract_z
_atom_site_U_iso_or_equiv
_atom_site_adp_type
_atom_site_occupancy
_atom_site_site_symmetry_order
_atom_site_calc_flag
_atom_site_refinement_flags_posn
_atom_site_refinement_flags_adp
_atom_site_refinement_flags_occupancy
_atom_site_disorder_assembly
_atom_site_disorder_group
Mn1 Mn 0.39068(4) 0.39045(4) 0.84771(2) 0.01780(16) Uani 1 1 d D . . . .
P1 P 0.45469(7) 0.47818(7) 0.81720(3) 0.0179(2) Uani 1 1 d . . . . .
P2 P 0.29528(7) 0.48902(7) 0.82552(3) 0.0166(2) Uani 1 1 d . . . . .
P3 P 0.31960(7) 0.31555(8) 0.87841(3) 0.0198(3) Uani 1 1 d . . . . .
P4 P 0.49226(7) 0.30370(8) 0.87078(3) 0.0196(3) Uani 1 1 d . . . . .
F9AA F 0.2918(8) 0.406(2) 0.7007(4) 0.111(10) Uani 0.58(4) 1 d . . P A 1
F8AA F 0.3979(11) 0.3951(9) 0.6806(3) 0.066(5) Uani 0.58(4) 1 d . . P A 1
F3AA F 0.1021(3) 0.8674(4) 0.52967(11) 0.109(2) Uani 1 1 d . . . . .
F4AA F 0.1964(3) 0.8120(3) 0.56587(13) 0.0874(15) Uani 1 1 d . . . . .
F6 F -0.0705(2) 0.1714(3) 0.60614(11) 0.0688(11) Uani 1 1 d . . . . .
F7 F -0.0984(2) 0.4542(3) 0.49953(8) 0.0556(10) Uani 1 1 d . . . . .
F8 F -0.1240(3) 0.3207(3) 0.50198(9) 0.0810(14) Uani 1 1 d . . . . .
F9 F -0.22240(18) 0.7008(2) 0.56190(8) 0.0437(8) Uani 1 1 d . . . . .
F10 F -0.1943(2) 0.8037(2) 0.53156(9) 0.0561(9) Uani 1 1 d . . . . .
F11 F -0.1877(2) 0.6728(2) 0.51601(7) 0.0472(9) Uani 1 1 d . . . . .
F12 F 0.1170(3) 0.9089(3) 0.57903(11) 0.0747(12) Uani 1 1 d . . . . .
F13 F 0.2796(2) 0.5427(4) 0.54024(8) 0.0804(15) Uani 1 1 d . . . . .
F14 F 0.3927(2) 0.4962(3) 0.56769(10) 0.0814(14) Uani 1 1 d . . . . .
F15 F 0.3599(3) 0.6258(3) 0.57143(11) 0.0881(15) Uani 1 1 d . . . . .
F16 F 0.1466(4) 0.7590(3) 0.72375(13) 0.138(3) Uani 1 1 d . . . . .
F17 F 0.1176(3) 0.6746(3) 0.75940(9) 0.0821(15) Uani 1 1 d . . . . .
F18 F 0.2074(3) 0.6438(4) 0.73338(13) 0.111(2) Uani 1 1 d . . . . .
F19 F -0.17796(19) 0.6297(2) 0.71032(8) 0.0460(9) Uani 1 1 d . . . . .
C73 C 0.0328(3) 0.5734(3) 0.65076(11) 0.0263(11) Uani 1 1 d . . . . .
F20 F 0.7727(2) 0.7242(3) 0.84621(18) 0.118(2) Uani 1 1 d . . . . .
F21 F 0.7642(3) 0.6026(5) 0.8242(2) 0.157(3) Uani 1 1 d . . . . .
F22 F 0.7854(3) 0.6085(4) 0.87393(19) 0.127(2) Uani 1 1 d . . . . .
F23 F 0.5444(2) 0.8339(3) 0.89366(11) 0.0723(13) Uani 1 1 d . . . . .
F24 F 0.4393(3) 0.7556(3) 0.89367(13) 0.0968(18) Uani 1 1 d . . . . .
F25 F 0.4477(3) 0.8300(3) 0.85258(12) 0.1005(18) Uani 1 1 d . . . . .
F26 F -0.02136(19) 0.5445(2) 0.83478(8) 0.0447(8) Uani 1 1 d . . . . .
F27 F -0.0944(2) 0.4531(3) 0.80407(10) 0.0629(11) Uani 1 1 d . . . . .
F28 F -0.0696(2) 0.5758(3) 0.78513(9) 0.0657(12) Uani 1 1 d . . . . .
F29 F 0.0306(6) 0.2848(7) 0.7253(2) 0.073(3) Uani 0.6952 1 d . . P B 1
F30 F 0.0837(10) 0.3831(5) 0.70121(15) 0.082(3) Uani 0.6952 1 d . . P B 1
F31 F 0.3563(3) 0.6367(4) 0.94769(9) 0.112(2) Uani 1 1 d . . . . .
F32 F 0.2578(3) 0.7230(3) 0.94776(9) 0.0866(15) Uani 1 1 d . . . . .
F33 F 0.2333(5) 0.5924(4) 0.94290(10) 0.127(3) Uani 1 1 d . . . . .
F34 F 0.1689(4) 0.8073(2) 0.80131(10) 0.112(2) Uani 1 1 d . . . . .
F35 F 0.2780(2) 0.8669(2) 0.82823(11) 0.0662(12) Uani 1 1 d . . . . .
F36 F 0.1659(2) 0.8695(2) 0.84572(10) 0.0549(10) Uani 1 1 d . . . . .
F37 F 0.5535(3) 0.6259(2) 0.71466(10) 0.0696(12) Uani 1 1 d . . . . .
F38 F 0.6726(4) 0.6078(4) 0.74314(16) 0.124(2) Uani 1 1 d . . . . .
F39 F 0.6417(3) 0.5428(3) 0.69907(11) 0.0753(13) Uani 1 1 d . . . . .
F40 F 0.5893(2) 0.1981(2) 0.76703(9) 0.0565(10) Uani 1 1 d . . . . .
F41 F 0.5071(3) 0.2209(3) 0.72277(10) 0.0870(15) Uani 1 1 d . . . . .
F42 F 0.6361(4) 0.2428(3) 0.72594(15) 0.116(2) Uani 1 1 d . . . . .
C55 C 0.7050(4) 0.2505(5) 0.83557(16) 0.0516(17) Uani 1 1 d . . . . .
H55 H 0.7252 0.2061 0.8235 0.062 Uiso 1 1 calc R U . . .
O O 0.3350(2) 0.2742(2) 0.79240(9) 0.0344(8) Uani 1 1 d . . . . .
Cl2S Cl 0.11743(13) 0.19973(17) 0.54538(6) 0.0912(7) Uani 1 1 d . . . . .
C97 C 0.1584(5) 0.2987(6) 0.5600(2) 0.083(3) Uani 1 1 d . . . . .
H97A H 0.1341 0.3445 0.5446 0.100 Uiso 1 1 calc R U . . .
H97B H 0.1420 0.3104 0.5812 0.100 Uiso 1 1 calc R U . . .
C86 C -0.0131(3) 0.4593(4) 0.56426(12) 0.0302(12) Uani 1 1 d . . . . .
H86 H -0.0091 0.5086 0.5512 0.036 Uiso 1 1 calc R U . . .
F F 0.1601(5) 0.2891(8) 0.7274(3) 0.078(3) Uani 0.6952 1 d . . P B 1
C67 C 0.2901(3) 0.4803(4) 0.65062(13) 0.0365(13) Uani 1 1 d . . . . .
C66 C 0.2052(3) 0.4967(4) 0.64751(13) 0.0350(13) Uani 1 1 d . . . . .
H66 H 0.1785 0.4833 0.6652 0.042 Uiso 1 1 calc R U . . .
C65 C 0.1579(3) 0.5321(3) 0.61914(12) 0.0307(12) Uani 1 1 d . . . . .
C81 C 0.0123(3) 0.4655(3) 0.59783(12) 0.0275(11) Uani 1 1 d . . . . .
C85 C -0.0441(3) 0.3827(4) 0.54918(12) 0.0317(12) Uani 1 1 d . . . . .
C88 C -0.0676(4) 0.3801(4) 0.51259(14) 0.0443(15) Uani 1 1 d . . . . .
C79 C -0.1503(3) 0.5628(3) 0.69514(12) 0.0274(11) Uani 1 1 d . . . . .
C77 C -0.0658(3) 0.5803(3) 0.68789(11) 0.0237(10) Uani 1 1 d . . . . .
C76 C -0.0084(3) 0.6208(3) 0.71152(12) 0.0263(11) Uani 1 1 d . . . . .
H76 H -0.0222 0.6366 0.7318 0.032 Uiso 1 1 calc R U . . .
C75 C 0.0693(3) 0.6378(3) 0.70482(12) 0.0291(11) Uani 1 1 d . . . . .
C74 C 0.0883(3) 0.6173(4) 0.67479(12) 0.0300(12) Uani 1 1 d . . . . .
H74 H 0.1410 0.6336 0.6703 0.036 Uiso 1 1 calc R U . . .
C82 C 0.0072(3) 0.3901(3) 0.61556(13) 0.0299(12) Uani 1 1 d . . . . .
H82 H 0.0242 0.3912 0.6386 0.036 Uiso 1 1 calc R U . . .
C83 C -0.0223(3) 0.3127(3) 0.60039(13) 0.0323(12) Uani 1 1 d . . . . .
C87 C -0.0183(3) 0.2322(4) 0.62019(15) 0.0410(14) Uani 1 1 d . . . . .
C84 C -0.0493(3) 0.3097(4) 0.56707(13) 0.0354(13) Uani 1 1 d . . . . .
H84 H -0.0711 0.2579 0.5567 0.043 Uiso 1 1 calc R U . . .
C89 C 0.0296(3) 0.6376(3) 0.59270(11) 0.0283(11) Uani 1 1 d . . . . .
C90 C 0.0837(3) 0.7028(4) 0.58684(13) 0.0360(13) Uani 1 1 d . . . . .
H90 H 0.1406 0.6995 0.5970 0.043 Uiso 1 1 calc R U . . .
C91 C 0.0567(4) 0.7726(4) 0.56649(13) 0.0394(14) Uani 1 1 d . . . . .
C92 C -0.0251(4) 0.7814(4) 0.55206(13) 0.0369(13) Uani 1 1 d . . . . .
H92 H -0.0431 0.8286 0.5381 0.044 Uiso 1 1 calc R U . . .
C93 C -0.0812(3) 0.7193(3) 0.55839(12) 0.0315(12) Uani 1 1 d . . . . .
C94 C -0.0545(3) 0.6503(3) 0.57824(12) 0.0277(11) Uani 1 1 d . . . . .
H94 H -0.0944 0.6094 0.5824 0.033 Uiso 1 1 calc R U . . .
C96 C -0.1705(3) 0.7242(4) 0.54200(13) 0.0360(13) Uani 1 1 d . . . . .
C95 C 0.1178(5) 0.8395(5) 0.56037(17) 0.063(2) Uani 1 1 d . . . . .
C68 C 0.3309(3) 0.4957(4) 0.62533(13) 0.0391(14) Uani 1 1 d . . . . .
H68 H 0.3889 0.4850 0.6276 0.047 Uiso 1 1 calc R U . . .
F4 F -0.0379(3) 0.2439(3) 0.64932(10) 0.0668(11) Uani 1 1 d . . . . .
F5 F 0.0558(2) 0.1971(3) 0.62445(13) 0.0838(15) Uani 1 1 d . . . . .
C69 C 0.2851(3) 0.5274(4) 0.59634(13) 0.0348(13) Uani 1 1 d . . . . .
C72 C 0.3274(3) 0.5466(5) 0.56871(15) 0.0499(17) Uani 1 1 d . . . . .
C70 C 0.2005(3) 0.5433(4) 0.59345(12) 0.0321(12) Uani 1 1 d . . . . .
H70 H 0.1702 0.5627 0.5731 0.039 Uiso 1 1 calc R U . . .
C78 C -0.0448(3) 0.5558(3) 0.65807(11) 0.0256(11) Uani 1 1 d . . . . .
H78 H -0.0849 0.5265 0.6425 0.031 Uiso 1 1 calc R U . . .
F3 F -0.15127(19) 0.4946(2) 0.71465(8) 0.0425(8) Uani 1 1 d . . . . .
C80 C 0.1331(3) 0.6805(4) 0.73006(13) 0.0406(14) Uani 1 1 d . . . . .
B B 0.0580(3) 0.5534(4) 0.61526(13) 0.0280(13) Uani 1 1 d . . . . .
C26 C 0.5197(3) 0.5694(3) 0.83438(11) 0.0247(10) Uani 1 1 d . . . . .
C31 C 0.4850(3) 0.6376(3) 0.84892(11) 0.0254(11) Uani 1 1 d . . . . .
H31 H 0.4278 0.6357 0.8504 0.030 Uiso 1 1 calc R U . . .
C30 C 0.5327(3) 0.7080(3) 0.86124(12) 0.0316(12) Uani 1 1 d . . . . .
C29 C 0.6159(3) 0.7122(4) 0.85976(15) 0.0426(14) Uani 1 1 d . . . . .
H29 H 0.6481 0.7612 0.8678 0.051 Uiso 1 1 calc R U . . .
C28 C 0.6515(3) 0.6445(4) 0.84652(17) 0.0468(16) Uani 1 1 d . . . . .
C32 C 0.7427(4) 0.6458(6) 0.8462(3) 0.084(3) Uani 1 1 d . . . . .
C27 C 0.6041(3) 0.5742(4) 0.83393(14) 0.0373(13) Uani 1 1 d . . . . .
H27 H 0.6301 0.5280 0.8248 0.045 Uiso 1 1 calc R U . . .
C33 C 0.4919(4) 0.7815(4) 0.87517(16) 0.0451(15) Uani 1 1 d . . . . .
C2 C 0.3570(3) 0.5286(3) 0.79568(11) 0.0179(9) Uani 1 1 d . . . . .
H2A H 0.3602 0.5922 0.7950 0.022 Uiso 1 1 calc R U . . .
H2B H 0.3379 0.5051 0.7735 0.022 Uiso 1 1 calc R U . . .
C3 C 0.1903(3) 0.4668(3) 0.80220(11) 0.0195(10) Uani 1 1 d . . . . .
C45 C 0.1190(3) 0.4977(3) 0.81209(11) 0.0225(10) Uani 1 1 d . . . . .
H45 H 0.1241 0.5329 0.8309 0.027 Uiso 1 1 calc R U . . .
C7 C 0.0411(3) 0.4774(3) 0.79474(12) 0.0239(10) Uani 1 1 d . . . . .
C8 C -0.0358(3) 0.5133(4) 0.80475(13) 0.0327(12) Uani 1 1 d . . . . .
C6 C 0.0321(3) 0.4268(3) 0.76736(12) 0.0277(11) Uani 1 1 d . . . . .
H6 H -0.0217 0.4138 0.7553 0.033 Uiso 1 1 calc R U . . .
C5 C 0.1028(3) 0.3949(3) 0.75746(12) 0.0273(11) Uani 1 1 d . . . . .
C9 C 0.0935(3) 0.3390(4) 0.72764(14) 0.0386(14) Uani 1 1 d . . . . .
C4 C 0.1810(3) 0.4146(3) 0.77472(11) 0.0215(10) Uani 1 1 d . . . . .
H4 H 0.2288 0.3924 0.7678 0.026 Uiso 1 1 calc R U . . .
C10 C 0.2745(3) 0.5873(3) 0.84739(11) 0.0180(9) Uani 1 1 d . . . . .
C11 C 0.2491(3) 0.6632(3) 0.83099(12) 0.0230(10) Uani 1 1 d . . . . .
H11 H 0.2411 0.6649 0.8079 0.028 Uiso 1 1 calc R U . . .
C12 C 0.2354(3) 0.7367(3) 0.84808(12) 0.0287(11) Uani 1 1 d . . . . .
C13 C 0.2452(3) 0.7343(3) 0.88188(13) 0.0332(12) Uani 1 1 d . . . . .
H13 H 0.2354 0.7843 0.8937 0.040 Uiso 1 1 calc R U . . .
C14 C 0.2692(3) 0.6588(3) 0.89777(12) 0.0292(11) Uani 1 1 d . . . . .
C16 C 0.2794(4) 0.6536(4) 0.93416(15) 0.0482(16) Uani 1 1 d . . . . .
C15 C 0.2845(3) 0.5853(3) 0.88084(11) 0.0229(10) Uani 1 1 d . . . . .
H15 H 0.3018 0.5337 0.8924 0.027 Uiso 1 1 calc R U . . .
C17 C 0.2117(4) 0.8193(4) 0.83015(14) 0.0401(14) Uani 1 1 d . . . . .
C18 C 0.5078(3) 0.4468(3) 0.78397(11) 0.0204(10) Uani 1 1 d . . . . .
C23 C 0.5325(3) 0.5116(3) 0.76461(14) 0.0353(13) Uani 1 1 d . . . . .
H23 H 0.5206 0.5701 0.7686 0.042 Uiso 1 1 calc R U . . .
C22 C 0.5740(4) 0.4912(4) 0.73982(14) 0.0396(14) Uani 1 1 d . . . . .
C24 C 0.6033(6) 0.5626(5) 0.7206(2) 0.087(3) Uani 1 1 d . . . . .
C21 C 0.5885(3) 0.4062(4) 0.73277(13) 0.0337(12) Uani 1 1 d . . . . .
H21 H 0.6161 0.3922 0.7154 0.040 Uiso 1 1 calc R U . . .
C20 C 0.5624(3) 0.3424(3) 0.75128(12) 0.0269(11) Uani 1 1 d . . . . .
C25 C 0.5746(4) 0.2513(4) 0.74244(15) 0.0467(16) Uani 1 1 d . . . . .
C19 C 0.5225(3) 0.3621(3) 0.77702(12) 0.0251(11) Uani 1 1 d . . . . .
H19 H 0.5054 0.3172 0.7898 0.030 Uiso 1 1 calc R U . . .
C59 C 0.2089(3) 0.3332(3) 0.87674(12) 0.0239(10) Uani 1 1 d . . . . .
C60 C 0.1782(3) 0.3957(3) 0.89518(13) 0.0307(12) Uani 1 1 d . . . . .
H60 H 0.2156 0.4293 0.9103 0.037 Uiso 1 1 calc R U . . .
C61 C 0.0923(4) 0.4093(4) 0.89161(15) 0.0419(15) Uani 1 1 d . . . . .
H61 H 0.0715 0.4516 0.9044 0.050 Uiso 1 1 calc R U . . .
C62 C 0.0385(3) 0.3614(4) 0.86960(15) 0.0405(14) Uani 1 1 d . . . . .
H62 H -0.0197 0.3703 0.8674 0.049 Uiso 1 1 calc R U . . .
C63 C 0.0672(3) 0.3012(4) 0.85092(15) 0.0388(14) Uani 1 1 d . . . . .
H63 H 0.0292 0.2686 0.8356 0.047 Uiso 1 1 calc R U . . .
C64 C 0.1517(3) 0.2873(3) 0.85409(13) 0.0315(12) Uani 1 1 d . . . . .
H64 H 0.1712 0.2457 0.8406 0.038 Uiso 1 1 calc R U . . .
C37 C 0.3654(3) 0.3238(4) 0.92287(12) 0.0292(11) Uani 1 1 d . . . . .
H37A H 0.3279 0.3575 0.9341 0.035 Uiso 1 1 calc R U . . .
H37B H 0.3716 0.2655 0.9326 0.035 Uiso 1 1 calc R U . . .
N75 N 0.4487(2) 0.3669(3) 0.92728(10) 0.0283(9) Uani 1 1 d . . . . .
H75A H 0.4434 0.4234 0.9156 0.034 Uiso 0.3462 1 calc R U P C 2
H75 H 0.4396 0.4154 0.9112 0.034 Uiso 0.6538 1 calc R U P C 1
C45B C 0.478(3) 0.3812(17) 0.9630(10) 0.035(3) Uani 0.3462 1 d . . P D 2
H45A H 0.4379 0.4205 0.9704 0.042 Uiso 0.3462 1 calc R U P D 2
H45B H 0.5316 0.4126 0.9656 0.042 Uiso 0.3462 1 calc R U P D 2
C36 C 0.5137(3) 0.3134(3) 0.91623(11) 0.0263(11) Uani 1 1 d . . . . .
H36A H 0.5147 0.2553 0.9261 0.032 Uiso 1 1 calc R U . . .
H36B H 0.5690 0.3401 0.9236 0.032 Uiso 1 1 calc R U . . .
C35 C 0.4689(3) 0.1876(3) 0.86752(11) 0.0229(10) Uani 1 1 d . . . . .
H35A H 0.4479 0.1727 0.8444 0.027 Uiso 1 1 calc R U . . .
H35B H 0.5206 0.1545 0.8750 0.027 Uiso 1 1 calc R U . . .
N81 N 0.4068(2) 0.1631(2) 0.88696(9) 0.0235(9) Uani 1 1 d . . . . .
C34 C 0.3237(3) 0.1973(3) 0.87378(12) 0.0229(10) Uani 1 1 d . . . . .
H34A H 0.2826 0.1702 0.8853 0.027 Uiso 1 1 calc R U . . .
H34B H 0.3083 0.1822 0.8504 0.027 Uiso 1 1 calc R U . . .
C38 C 0.4042(3) 0.0674(3) 0.88938(12) 0.0287(11) Uani 1 1 d . . . . .
H38A H 0.4618 0.0450 0.8949 0.034 Uiso 1 1 calc R U . . .
H38B H 0.3783 0.0433 0.8679 0.034 Uiso 1 1 calc R U . . .
C39 C 0.3562(3) 0.0379(3) 0.91471(11) 0.0240(10) Uani 1 1 d . . . . .
C44 C 0.2850(3) -0.0110(3) 0.90601(13) 0.0301(11) Uani 1 1 d . . . . .
H44 H 0.2661 -0.0253 0.8838 0.036 Uiso 1 1 calc R U . . .
C43 C 0.2407(3) -0.0396(3) 0.92925(14) 0.0351(13) Uani 1 1 d . . . . .
H43 H 0.1921 -0.0736 0.9230 0.042 Uiso 1 1 calc R U . . .
C42 C 0.2681(4) -0.0182(4) 0.96119(14) 0.0436(14) Uani 1 1 d . . . . .
H42 H 0.2381 -0.0372 0.9773 0.052 Uiso 1 1 calc R U . . .
C41 C 0.3386(4) 0.0305(4) 0.97025(14) 0.0484(16) Uani 1 1 d . . . . .
H41 H 0.3572 0.0450 0.9925 0.058 Uiso 1 1 calc R U . . .
C40 C 0.3824(4) 0.0585(4) 0.94708(13) 0.0395(14) Uani 1 1 d . . . . .
H40 H 0.4311 0.0922 0.9535 0.047 Uiso 1 1 calc R U . . .
C53 C 0.5973(3) 0.3068(3) 0.86153(12) 0.0259(11) Uani 1 1 d . . . . .
C58 C 0.6457(3) 0.3796(3) 0.86975(14) 0.0356(13) Uani 1 1 d . . . . .
H58 H 0.6254 0.4250 0.8814 0.043 Uiso 1 1 calc R U . . .
C57 C 0.7234(3) 0.3871(4) 0.86118(17) 0.0519(17) Uani 1 1 d . . . . .
H57 H 0.7565 0.4369 0.8671 0.062 Uiso 1 1 calc R U . . .
C56 C 0.7519(4) 0.3216(5) 0.84397(17) 0.0530(17) Uani 1 1 d . . . . .
H56 H 0.8049 0.3264 0.8380 0.064 Uiso 1 1 calc R U . . .
C54 C 0.6277(3) 0.2415(4) 0.84438(14) 0.0375(13) Uani 1 1 d . . . . .
H54 H 0.5958 0.1908 0.8387 0.045 Uiso 1 1 calc R U . . .
C1 C 0.3576(3) 0.3198(3) 0.81423(12) 0.0214(10) Uani 1 1 d . . . . .
C71 C 0.3382(4) 0.4504(5) 0.68242(17) 0.0546(17) Uani 1 1 d . . . . .
F1 F -0.0017(2) 0.3651(3) 0.49868(8) 0.0673(12) Uani 1 1 d . . . . .
F2 F -0.20746(16) 0.5479(2) 0.66856(7) 0.0336(7) Uani 1 1 d . . . . .
Cl1S Cl 0.26580(12) 0.30313(17) 0.56501(5) 0.0867(7) Uani 1 1 d . . . . .
F0BA F 0.3662(18) 0.5179(12) 0.7018(5) 0.117(10) Uani 0.58(4) 1 d . . P A 1
C46A C 0.5506(3) 0.4637(3) 0.96102(14) 0.0308(18) Uani 0.6538 1 d G . P D 1
C47A C 0.5469(3) 0.5416(4) 0.94441(16) 0.044(2) Uani 0.6538 1 d G . P D 1
H47A H 0.4952 0.5622 0.9327 0.053 Uiso 0.6538 1 calc R U P D 1
C48A C 0.6189(5) 0.5894(4) 0.94486(19) 0.074(4) Uani 0.6538 1 d G . P D 1
H48A H 0.6164 0.6426 0.9335 0.089 Uiso 0.6538 1 calc R U P D 1
C49A C 0.6946(4) 0.5592(5) 0.9619(2) 0.061(4) Uani 0.6538 1 d G . P D 1
H49A H 0.7439 0.5919 0.9622 0.073 Uiso 0.6538 1 calc R U P D 1
C50A C 0.6983(3) 0.4813(5) 0.9785(2) 0.074(4) Uani 0.6538 1 d G . P D 1
H50A H 0.7501 0.4607 0.9902 0.089 Uiso 0.6538 1 calc R U P D 1
C51A C 0.6263(4) 0.4336(4) 0.97807(16) 0.042(2) Uani 0.6538 1 d G . P D 1
H51A H 0.6288 0.3803 0.9894 0.051 Uiso 0.6538 1 calc R U P D 1
Cl1 Cl 0.5983(7) 0.5624(6) 0.9283(2) 0.115(3) Uani 0.3462 1 d D . P E 2
Cl3 Cl 0.6976(6) 0.5011(8) 0.9865(3) 0.127(4) Uani 0.3462 1 d D . P E 2
C52B C 0.6988(12) 0.551(2) 0.9494(4) 0.079(7) Uani 0.3462 1 d D . P E 2
H52C H 0.7258 0.6077 0.9530 0.095 Uiso 0.3462 1 calc R U P E 2
H52D H 0.7312 0.5151 0.9364 0.095 Uiso 0.3462 1 calc R U P E 2
C50B C 0.4350(11) 0.2060(13) 1.0206(5) 0.061(5) Uani 0.3462 1 d G U P D 2
H50B H 0.3902 0.1873 1.0304 0.073 Uiso 0.3462 1 calc R U P D 2
C51B C 0.4259(7) 0.2787(10) 1.0009(3) 0.054(5) Uani 0.3462 1 d G U P D 2
H51B H 0.3749 0.3096 0.9972 0.065 Uiso 0.3462 1 calc R U P D 2
C46B C 0.4913(7) 0.3062(7) 0.9865(3) 0.048(5) Uani 0.3462 1 d G U P D 2
C47B C 0.5659(7) 0.2610(9) 0.9919(3) 0.047(4) Uani 0.3462 1 d G U P D 2
H47B H 0.6107 0.2797 0.9821 0.056 Uiso 0.3462 1 calc R U P D 2
C48B C 0.5751(10) 0.1883(9) 1.0117(4) 0.061(5) Uani 0.3462 1 d G U P D 2
H48B H 0.6260 0.1574 1.0154 0.073 Uiso 0.3462 1 calc R U P D 2
C49B C 0.5096(13) 0.1608(11) 1.0260(5) 0.079(7) Uani 0.3462 1 d G U P D 2
H49B H 0.5158 0.1111 1.0395 0.095 Uiso 0.3462 1 calc R U P D 2
Cl Cl 0.58282(18) 0.18019(19) 0.99315(7) 0.0565(7) Uani 0.6538 1 d D . P F 1
C52A C 0.5311(8) 0.1601(10) 1.0248(3) 0.061(4) Uani 0.6357 1 d D . P F 1
H52A H 0.5682 0.1741 1.0458 0.073 Uiso 0.6357 1 calc R U P F 1
H52B H 0.5171 0.0981 1.0251 0.073 Uiso 0.6357 1 calc R U P F 1
C45A C 0.4736(12) 0.4120(7) 0.9599(5) 0.035(3) Uani 0.6538 1 d . . P D 1
H45C H 0.4278 0.4502 0.9636 0.042 Uiso 0.6538 1 calc R U P D 1
H45D H 0.4830 0.3685 0.9776 0.042 Uiso 0.6538 1 calc R U P D 1
Cl0A Cl 0.4408(3) 0.2205(3) 1.02121(13) 0.0938(15) Uani 0.6538 1 d D . P F 1
F2AA F 0.1525(16) 0.353(2) 0.7114(6) 0.094(7) Uani 0.3048 1 d . . P B 2
F1AA F 0.089(3) 0.2649(10) 0.7330(5) 0.106(10) Uani 0.3048 1 d . . P B 2
F0AA F 0.0248(15) 0.365(2) 0.7061(5) 0.103(9) Uani 0.3048 1 d . . P B 2
F7AA F 0.4202(10) 0.452(4) 0.6828(6) 0.15(2) Uani 0.42(4) 1 d . . P A 2
F5AA F 0.319(3) 0.3722(15) 0.6876(8) 0.136(16) Uani 0.42(4) 1 d . . P A 2
F6AA F 0.330(3) 0.486(2) 0.7065(5) 0.104(12) Uani 0.42(4) 1 d . . P A 2
Cl1A Cl 0.0591(9) 0.5032(8) 0.9775(3) 0.183(8) Uani 0.345(10) 1 d D . P . .
C98 C 0.029(3) 0.465(3) 1.0113(10) 0.085(15) Uiso 0.172(5) 1 d D . P . .
H1 H 0.424(2) 0.459(2) 0.8794(8) 0.014(11) Uiso 1 1 d D . . G 1

loop_
_atom_site_aniso_label
_atom_site_aniso_U_11
_atom_site_aniso_U_22
_atom_site_aniso_U_33
_atom_site_aniso_U_23
_atom_site_aniso_U_13
_atom_site_aniso_U_12
Mn1 0.0177(3) 0.0182(3) 0.0186(4) 0.0038(3) 0.0063(3) 0.0004(3)
P1 0.0168(6) 0.0186(6) 0.0193(6) 0.0022(5) 0.0059(5) -0.0008(5)
P2 0.0161(5) 0.0175(6) 0.0163(6) 0.0002(5) 0.0037(4) -0.0007(4)
P3 0.0204(6) 0.0199(6) 0.0202(6) 0.0025(5) 0.0069(5) -0.0018(5)
P4 0.0194(6) 0.0200(6) 0.0196(6) 0.0042(5) 0.0047(5) 0.0000(5)
F9AA 0.067(7) 0.19(3) 0.070(11) 0.070(13) 0.007(6) 0.019(10)
F8AA 0.065(9) 0.078(8) 0.050(5) 0.004(5) 0.002(5) 0.049(6)
F3AA 0.119(4) 0.145(5) 0.063(3) 0.017(3) 0.022(3) -0.081(4)
F4AA 0.055(3) 0.093(3) 0.126(4) -0.016(3) 0.045(3) -0.033(2)
F6 0.063(3) 0.052(2) 0.088(3) 0.002(2) 0.005(2) -0.016(2)
F7 0.060(2) 0.072(3) 0.0305(18) -0.0088(17) -0.0014(16) 0.019(2)
F8 0.101(3) 0.087(3) 0.045(2) -0.018(2) -0.013(2) -0.037(3)
F9 0.0321(17) 0.062(2) 0.0392(19) -0.0034(16) 0.0125(14) 0.0095(15)
F10 0.055(2) 0.050(2) 0.062(2) 0.0090(18) 0.0066(18) 0.0148(18)
F11 0.0404(18) 0.070(2) 0.0290(17) -0.0139(16) 0.0002(14) 0.0069(17)
F12 0.086(3) 0.045(2) 0.095(3) -0.011(2) 0.021(3) -0.025(2)
F13 0.037(2) 0.178(5) 0.028(2) -0.006(2) 0.0107(16) -0.001(3)
F14 0.044(2) 0.139(4) 0.070(3) 0.009(3) 0.033(2) 0.030(3)
F15 0.105(4) 0.100(4) 0.071(3) -0.006(3) 0.046(3) -0.038(3)
F16 0.204(6) 0.075(3) 0.091(4) 0.023(3) -0.084(4) -0.087(4)
F17 0.081(3) 0.130(4) 0.032(2) -0.021(2) 0.001(2) -0.049(3)
F18 0.045(3) 0.170(6) 0.102(4) -0.063(4) -0.027(2) 0.008(3)
F19 0.0355(17) 0.048(2) 0.061(2) -0.0228(17) 0.0278(16) -0.0052(15)
C73 0.021(2) 0.039(3) 0.019(3) -0.002(2) 0.003(2) 0.002(2)
F20 0.031(2) 0.073(3) 0.254(7) 0.004(4) 0.038(3) -0.019(2)
F21 0.048(3) 0.198(7) 0.247(8) -0.114(7) 0.086(4) -0.048(4)
F22 0.040(3) 0.115(5) 0.208(7) 0.013(5) -0.026(4) 0.001(3)
F23 0.053(2) 0.072(3) 0.091(3) -0.047(2) 0.013(2) -0.029(2)
F24 0.092(3) 0.086(3) 0.136(4) -0.065(3) 0.082(3) -0.045(3)
F25 0.108(4) 0.089(4) 0.091(4) -0.028(3) -0.016(3) 0.059(3)
F26 0.0312(17) 0.059(2) 0.045(2) -0.0094(17) 0.0122(15) 0.0112(15)
F27 0.0292(18) 0.068(3) 0.098(3) -0.018(2) 0.0280(19) -0.0154(17)
F28 0.053(2) 0.089(3) 0.060(2) 0.033(2) 0.0236(19) 0.045(2)
F29 0.068(5) 0.083(8) 0.071(6) -0.047(6) 0.018(4) -0.042(5)
F30 0.151(9) 0.072(5) 0.020(3) -0.001(3) 0.007(5) -0.010(7)
F31 0.097(4) 0.207(6) 0.025(2) -0.010(3) -0.009(2) 0.069(4)
F32 0.125(4) 0.098(4) 0.037(2) -0.029(2) 0.016(2) 0.029(3)
F33 0.228(7) 0.129(5) 0.035(2) -0.011(3) 0.050(3) -0.076(5)
F34 0.207(6) 0.033(2) 0.059(3) -0.015(2) -0.066(3) 0.040(3)
F35 0.059(2) 0.051(2) 0.099(3) 0.034(2) 0.042(2) 0.0192(19)
F36 0.048(2) 0.0267(17) 0.095(3) -0.0022(18) 0.027(2) 0.0111(15)
F37 0.094(3) 0.044(2) 0.087(3) 0.035(2) 0.058(3) 0.021(2)
F38 0.135(5) 0.111(5) 0.128(5) 0.032(4) 0.032(4) -0.055(4)
F39 0.102(3) 0.061(3) 0.084(3) 0.025(2) 0.074(3) 0.010(2)
F40 0.081(3) 0.0264(18) 0.066(2) 0.0004(17) 0.025(2) 0.0104(17)
F41 0.147(4) 0.046(2) 0.058(3) -0.015(2) -0.005(3) -0.032(3)
F42 0.180(5) 0.033(2) 0.180(5) -0.021(3) 0.151(5) -0.005(3)
C55 0.032(3) 0.065(4) 0.063(4) 0.011(3) 0.023(3) 0.010(3)
O 0.039(2) 0.033(2) 0.030(2) -0.0062(17) 0.0028(17) 0.0041(17)
Cl2S 0.0655(13) 0.1069(18) 0.1049(18) -0.0178(14) 0.0251(12) 0.0191(12)
C97 0.052(4) 0.113(7) 0.086(6) -0.025(5) 0.016(4) 0.020(5)
C86 0.022(2) 0.045(3) 0.025(3) -0.006(2) 0.007(2) 0.007(2)
F 0.065(5) 0.092(6) 0.069(6) -0.054(5) -0.008(4) 0.025(5)
C67 0.033(3) 0.047(3) 0.028(3) -0.007(3) 0.003(2) 0.006(3)
C66 0.026(3) 0.050(3) 0.030(3) -0.006(3) 0.007(2) 0.001(2)
C65 0.026(3) 0.040(3) 0.027(3) -0.013(2) 0.005(2) -0.003(2)
C81 0.017(2) 0.044(3) 0.022(3) -0.008(2) 0.005(2) 0.006(2)
C85 0.024(3) 0.043(3) 0.028(3) -0.016(2) 0.003(2) 0.003(2)
C88 0.040(3) 0.057(4) 0.034(3) -0.018(3) 0.003(3) 0.006(3)
C79 0.029(3) 0.028(3) 0.027(3) -0.003(2) 0.009(2) 0.000(2)
C77 0.019(2) 0.029(3) 0.023(3) -0.004(2) 0.0036(19) 0.004(2)
C76 0.030(3) 0.030(3) 0.020(3) -0.002(2) 0.008(2) 0.001(2)
C75 0.025(3) 0.037(3) 0.025(3) -0.004(2) 0.002(2) -0.006(2)
C74 0.019(2) 0.047(3) 0.024(3) -0.007(2) 0.006(2) -0.006(2)
C82 0.022(2) 0.043(3) 0.026(3) -0.003(2) 0.006(2) 0.008(2)
C83 0.022(3) 0.036(3) 0.041(3) -0.004(2) 0.011(2) 0.006(2)
C87 0.029(3) 0.041(3) 0.054(4) -0.002(3) 0.012(3) 0.003(3)
C84 0.021(3) 0.046(3) 0.039(3) -0.021(3) 0.005(2) 0.003(2)
C89 0.025(3) 0.043(3) 0.018(3) -0.011(2) 0.008(2) 0.000(2)
C90 0.030(3) 0.054(4) 0.025(3) -0.014(3) 0.008(2) -0.004(3)
C91 0.042(3) 0.047(4) 0.032(3) -0.017(3) 0.017(3) -0.019(3)
C92 0.054(4) 0.033(3) 0.027(3) -0.009(2) 0.014(3) 0.001(3)
C93 0.036(3) 0.036(3) 0.024(3) -0.012(2) 0.012(2) 0.002(2)
C94 0.027(3) 0.036(3) 0.022(3) -0.007(2) 0.010(2) -0.001(2)
C96 0.041(3) 0.039(3) 0.030(3) -0.001(2) 0.011(2) 0.011(3)
C95 0.074(5) 0.071(5) 0.047(4) -0.008(4) 0.018(4) -0.029(4)
C68 0.021(3) 0.059(4) 0.036(3) -0.012(3) 0.002(2) 0.006(3)
F4 0.086(3) 0.059(2) 0.059(3) 0.012(2) 0.023(2) 0.006(2)
F5 0.035(2) 0.077(3) 0.144(4) 0.055(3) 0.028(2) 0.025(2)
C69 0.025(3) 0.053(4) 0.026(3) -0.012(3) 0.006(2) 0.002(2)
C72 0.023(3) 0.088(5) 0.040(4) -0.012(3) 0.008(3) -0.003(3)
C70 0.021(2) 0.054(4) 0.020(3) -0.010(2) 0.002(2) 0.001(2)
C78 0.023(2) 0.034(3) 0.019(3) -0.005(2) 0.002(2) 0.001(2)
F3 0.0353(17) 0.053(2) 0.0406(19) 0.0157(16) 0.0110(14) -0.0050(15)
C80 0.034(3) 0.059(4) 0.030(3) -0.016(3) 0.009(2) -0.014(3)
B 0.019(3) 0.046(4) 0.020(3) -0.006(3) 0.004(2) -0.002(2)
C26 0.020(2) 0.031(3) 0.023(3) 0.004(2) 0.003(2) -0.005(2)
C31 0.022(2) 0.030(3) 0.024(3) 0.000(2) 0.003(2) -0.006(2)
C30 0.031(3) 0.033(3) 0.029(3) -0.005(2) 0.003(2) -0.008(2)
C29 0.029(3) 0.040(3) 0.055(4) -0.004(3) -0.002(3) -0.015(3)
C28 0.022(3) 0.045(4) 0.072(4) -0.005(3) 0.005(3) -0.007(3)
C32 0.027(4) 0.072(6) 0.153(9) -0.025(6) 0.016(5) -0.017(4)
C27 0.023(3) 0.037(3) 0.052(4) -0.001(3) 0.007(2) -0.001(2)
C33 0.041(3) 0.039(3) 0.054(4) -0.023(3) 0.004(3) -0.019(3)
C2 0.022(2) 0.014(2) 0.019(2) 0.0026(18) 0.0068(19) -0.0001(18)
C3 0.019(2) 0.020(2) 0.019(2) 0.0037(19) 0.0023(18) -0.0028(18)
C45 0.024(2) 0.023(2) 0.021(2) 0.0007(19) 0.0041(19) -0.0011(19)
C7 0.021(2) 0.025(3) 0.026(3) 0.009(2) 0.006(2) 0.001(2)
C8 0.024(3) 0.040(3) 0.035(3) 0.001(3) 0.007(2) 0.001(2)
C6 0.023(2) 0.031(3) 0.027(3) 0.003(2) 0.000(2) -0.004(2)
C5 0.028(3) 0.030(3) 0.023(3) 0.000(2) 0.002(2) 0.000(2)
C9 0.033(3) 0.047(4) 0.033(3) -0.010(3) 0.001(3) -0.004(3)
C4 0.022(2) 0.020(2) 0.023(3) 0.0013(19) 0.0069(19) 0.0013(19)
C10 0.013(2) 0.016(2) 0.025(3) -0.0038(18) 0.0028(18) -0.0021(17)
C11 0.019(2) 0.024(3) 0.025(3) -0.004(2) 0.0028(19) 0.0018(19)
C12 0.023(2) 0.030(3) 0.032(3) -0.007(2) 0.000(2) 0.001(2)
C13 0.029(3) 0.034(3) 0.036(3) -0.015(2) 0.002(2) 0.002(2)
C14 0.026(3) 0.038(3) 0.024(3) -0.006(2) 0.005(2) -0.004(2)
C16 0.063(4) 0.050(4) 0.034(3) -0.008(3) 0.014(3) 0.006(3)
C15 0.022(2) 0.027(3) 0.021(3) -0.002(2) 0.0064(19) -0.006(2)
C17 0.046(3) 0.029(3) 0.041(3) -0.010(3) -0.005(3) 0.008(3)
C18 0.016(2) 0.023(2) 0.024(3) 0.0041(19) 0.0084(19) 0.0014(18)
C23 0.043(3) 0.022(3) 0.049(3) 0.012(2) 0.030(3) 0.013(2)
C22 0.050(3) 0.032(3) 0.047(3) 0.018(3) 0.034(3) 0.012(3)
C24 0.129(8) 0.048(4) 0.114(7) 0.040(5) 0.102(7) 0.039(5)
C21 0.033(3) 0.042(3) 0.030(3) 0.005(2) 0.016(2) 0.009(2)
C20 0.028(3) 0.026(3) 0.028(3) -0.004(2) 0.011(2) -0.001(2)
C25 0.077(5) 0.027(3) 0.047(4) -0.013(3) 0.038(3) -0.010(3)
C19 0.024(2) 0.027(3) 0.026(3) 0.004(2) 0.007(2) -0.003(2)
C59 0.024(2) 0.022(2) 0.029(3) 0.008(2) 0.013(2) -0.002(2)
C60 0.032(3) 0.031(3) 0.032(3) 0.007(2) 0.012(2) 0.002(2)
C61 0.042(3) 0.047(4) 0.045(4) 0.017(3) 0.029(3) 0.015(3)
C62 0.025(3) 0.046(3) 0.053(4) 0.025(3) 0.013(3) 0.005(3)
C63 0.029(3) 0.032(3) 0.053(4) 0.012(3) 0.003(3) 0.001(2)
C64 0.028(3) 0.025(3) 0.041(3) 0.004(2) 0.004(2) -0.001(2)
C37 0.025(3) 0.042(3) 0.021(3) 0.004(2) 0.006(2) -0.006(2)
N75 0.029(2) 0.035(2) 0.022(2) -0.0035(18) 0.0077(18) -0.0089(19)
C45B 0.042(4) 0.036(9) 0.028(5) -0.011(8) 0.008(4) -0.011(8)
C36 0.028(3) 0.030(3) 0.020(3) 0.006(2) 0.002(2) -0.002(2)
C35 0.023(2) 0.024(2) 0.023(3) 0.003(2) 0.008(2) 0.0030(19)
N81 0.025(2) 0.020(2) 0.026(2) 0.0064(17) 0.0063(17) -0.0015(16)
C34 0.025(2) 0.022(2) 0.023(3) 0.004(2) 0.007(2) -0.004(2)
C38 0.033(3) 0.022(3) 0.031(3) 0.008(2) 0.007(2) 0.001(2)
C39 0.032(3) 0.016(2) 0.023(3) 0.0069(19) 0.004(2) -0.001(2)
C44 0.036(3) 0.025(3) 0.028(3) 0.001(2) 0.003(2) -0.005(2)
C43 0.037(3) 0.026(3) 0.044(3) 0.007(2) 0.010(3) -0.011(2)
C42 0.051(4) 0.048(4) 0.036(3) 0.009(3) 0.017(3) -0.008(3)
C41 0.065(4) 0.056(4) 0.022(3) 0.009(3) 0.005(3) -0.013(3)
C40 0.046(3) 0.040(3) 0.029(3) -0.001(2) -0.002(3) -0.017(3)
C53 0.019(2) 0.032(3) 0.026(3) 0.010(2) 0.001(2) 0.006(2)
C58 0.026(3) 0.032(3) 0.048(3) 0.002(3) 0.005(2) -0.001(2)
C57 0.026(3) 0.051(4) 0.075(5) 0.015(4) 0.002(3) -0.009(3)
C56 0.021(3) 0.072(5) 0.068(5) 0.015(4) 0.014(3) 0.007(3)
C54 0.030(3) 0.041(3) 0.044(3) 0.005(3) 0.013(3) 0.004(2)
C1 0.019(2) 0.020(2) 0.026(3) 0.010(2) 0.006(2) 0.0023(19)
C71 0.045(4) 0.071(5) 0.045(4) 0.003(4) 0.002(3) 0.014(4)
F1 0.064(2) 0.107(3) 0.0330(19) -0.017(2) 0.0162(17) 0.032(2)
F2 0.0207(14) 0.0459(18) 0.0341(17) -0.0005(14) 0.0047(13) -0.0003(13)
Cl1S 0.0520(11) 0.1213(19) 0.0798(14) -0.0064(13) -0.0055(10) 0.0237(12)
F0BA 0.18(2) 0.068(9) 0.065(11) -0.012(7) -0.076(11) 0.015(9)
C46A 0.039(5) 0.030(4) 0.022(4) -0.005(3) 0.002(3) -0.005(4)
C47A 0.040(5) 0.035(5) 0.053(6) 0.001(4) 0.001(5) -0.009(4)
C48A 0.059(6) 0.061(6) 0.089(9) -0.002(6) -0.017(6) -0.021(5)
C49A 0.062(7) 0.079(9) 0.041(7) -0.004(7) 0.012(6) -0.044(6)
C50A 0.059(6) 0.061(6) 0.089(9) -0.002(6) -0.017(6) -0.021(5)
C51A 0.045(5) 0.043(5) 0.035(5) 0.006(4) -0.005(4) -0.009(4)
Cl1 0.167(9) 0.087(5) 0.094(6) 0.036(5) 0.028(6) 0.020(6)
Cl3 0.117(8) 0.140(9) 0.116(7) 0.049(7) 0.000(6) -0.024(6)
C52B 0.094(14) 0.113(17) 0.031(11) -0.014(11) 0.015(9) -0.016(12)
C50B 0.078(12) 0.077(12) 0.027(9) -0.020(9) 0.008(9) -0.019(9)
C51B 0.078(13) 0.070(12) 0.011(8) 0.004(8) -0.003(8) -0.007(10)
C46B 0.039(9) 0.071(12) 0.037(9) -0.037(9) 0.013(7) -0.018(9)
C47B 0.055(10) 0.057(11) 0.025(9) -0.012(8) -0.002(8) -0.009(9)
C48B 0.078(12) 0.077(12) 0.027(9) -0.020(9) 0.008(9) -0.019(9)
C49B 0.094(14) 0.113(17) 0.031(11) -0.014(11) 0.015(9) -0.016(12)
Cl 0.0683(17) 0.0630(18) 0.0379(15) 0.0022(13) 0.0097(13) 0.0037(13)
C52A 0.082(9) 0.063(9) 0.041(8) 0.013(6) 0.017(7) 0.008(7)
C45A 0.042(4) 0.036(9) 0.028(5) -0.011(8) 0.008(4) -0.011(8)
Cl0A 0.098(3) 0.098(3) 0.098(4) 0.001(3) 0.051(3) 0.010(3)
F2AA 0.078(14) 0.17(2) 0.047(11) -0.067(13) 0.034(10) -0.055(15)
F1AA 0.26(4) 0.021(8) 0.047(11) -0.015(7) 0.05(2) -0.016(17)
F0AA 0.076(13) 0.15(2) 0.061(13) -0.071(15) -0.045(10) 0.046(13)
F7AA 0.036(8) 0.33(5) 0.088(13) 0.10(2) -0.006(7) 0.020(17)
F5AA 0.20(4) 0.088(14) 0.095(18) 0.025(12) -0.03(2) 0.025(16)
F6AA 0.19(3) 0.10(2) 0.019(7) -0.019(11) -0.014(12) 0.071(19)
Cl1A 0.237(14) 0.158(10) 0.168(11) -0.114(9) 0.073(9) -0.109(10)

loop_
_atom_type_symbol
_atom_type_description
_atom_type_scat_dispersion_real
_atom_type_scat_dispersion_imag
_atom_type_scat_source
C C 0.0033 0.0016 'International Tables Vol C Tables 4.2.6.8 and 6.1.1.4'
H H 0.0000 0.0000 'International Tables Vol C Tables 4.2.6.8 and 6.1.1.4'
B B 0.0013 0.0007 'International Tables Vol C Tables 4.2.6.8 and 6.1.1.4'
Cl Cl 0.1484 0.1585 'International Tables Vol C Tables 4.2.6.8 and 6.1.1.4'
F F 0.0171 0.0103 'International Tables Vol C Tables 4.2.6.8 and 6.1.1.4'
Mn Mn 0.3368 0.7283 'International Tables Vol C Tables 4.2.6.8 and 6.1.1.4'
N N 0.0061 0.0033 'International Tables Vol C Tables 4.2.6.8 and 6.1.1.4'
O O 0.0106 0.0060 'International Tables Vol C Tables 4.2.6.8 and 6.1.1.4'
P P 0.1023 0.0942 'International Tables Vol C Tables 4.2.6.8 and 6.1.1.4'

loop_
_geom_angle_atom_site_label_1
_geom_angle_atom_site_label_2
_geom_angle_atom_site_label_3
_geom_angle
_geom_angle_site_symmetry_1
_geom_angle_site_symmetry_3
P1 Mn1 P2 73.58(4) . .
P3 Mn1 P1 174.15(5) . .
P3 Mn1 P2 101.28(5) . .
P4 Mn1 P1 102.87(5) . .
P4 Mn1 P2 174.74(6) . .
P4 Mn1 P3 82.06(5) . .
C1 Mn1 P1 91.92(15) . .
C1 Mn1 P2 90.57(15) . .
C1 Mn1 P3 90.89(15) . .
C1 Mn1 P4 93.45(15) . .
C26 P1 Mn1 122.84(16) . .
C26 P1 C2 104.4(2) . .
C26 P1 C18 100.3(2) . .
C2 P1 Mn1 94.54(14) . .
C18 P1 Mn1 127.12(16) . .
C18 P1 C2 103.5(2) . .
C2 P2 Mn1 94.51(14) . .
C3 P2 Mn1 126.53(15) . .
C3 P2 C2 106.2(2) . .
C10 P2 Mn1 122.37(15) . .
C10 P2 C2 103.5(2) . .
C10 P2 C3 100.2(2) . .
C59 P3 Mn1 121.70(15) . .
C59 P3 C37 103.8(2) . .
C59 P3 C34 101.6(2) . .
C37 P3 Mn1 112.45(16) . .
C34 P3 Mn1 115.30(16) . .
C34 P3 C37 99.0(2) . .
C36 P4 Mn1 112.06(16) . .
C35 P4 Mn1 115.71(16) . .
C35 P4 C36 98.7(2) . .
C53 P4 Mn1 123.37(16) . .
C53 P4 C36 101.9(2) . .
C53 P4 C35 101.5(2) . .
C74 C73 B 120.0(4) . .
C78 C73 C74 115.9(4) . .
C78 C73 B 123.9(4) . .
C56 C55 C54 120.9(6) . .
Cl1S C97 Cl2S 113.1(5) . .
C81 C86 C85 122.0(5) . .
C66 C67 C71 119.5(5) . .
C68 C67 C66 121.1(5) . .
C68 C67 C71 119.3(5) . .
C67 C66 C65 122.2(5) . .
C66 C65 B 122.9(4) . .
C70 C65 C66 115.1(5) . .
C70 C65 B 121.9(5) . .
C86 C81 C82 116.1(5) . .
C86 C81 B 121.7(5) . .
C82 C81 B 121.6(4) . .
C86 C85 C88 118.9(5) . .
C84 C85 C86 120.9(5) . .
C84 C85 C88 120.1(5) . .
F7 C88 C85 113.5(5) . .
F7 C88 F1 104.3(5) . .
F8 C88 F7 106.2(5) . .
F8 C88 C85 112.9(5) . .
F8 C88 F1 107.5(5) . .
F1 C88 C85 111.8(5) . .
F19 C79 C77 111.3(4) . .
F3 C79 F19 106.3(4) . .
F3 C79 C77 112.6(4) . .
F2 C79 F19 106.4(4) . .
F2 C79 C77 113.3(4) . .
F2 C79 F3 106.5(4) . .
C76 C77 C79 118.0(4) . .
C76 C77 C78 120.8(4) . .
C78 C77 C79 121.3(4) . .
C75 C76 C77 118.1(4) . .
C76 C75 C74 120.8(4) . .
C76 C75 C80 119.4(5) . .
C74 C75 C80 119.8(4) . .
C75 C74 C73 122.4(4) . .
C81 C82 C83 121.9(5) . .
C82 C83 C87 119.4(5) . .
C84 C83 C82 120.2(5) . .
C84 C83 C87 120.2(5) . .
F6 C87 C83 113.0(5) . .
F4 C87 F6 104.7(5) . .
F4 C87 C83 113.6(5) . .
F5 C87 F6 105.4(5) . .
F5 C87 C83 111.5(5) . .
F5 C87 F4 108.0(5) . .
C85 C84 C83 118.8(5) . .
C90 C89 C94 115.2(5) . .
C90 C89 B 124.2(5) . .
C94 C89 B 120.7(4) . .
C89 C90 C91 122.0(5) . .
C90 C91 C95 119.8(6) . .
C92 C91 C90 121.2(5) . .
C92 C91 C95 119.1(6) . .
C91 C92 C93 118.3(5) . .
C92 C93 C96 120.1(5) . .
C94 C93 C92 120.5(5) . .
C94 C93 C96 119.2(5) . .
C93 C94 C89 122.8(5) . .
F9 C96 C93 112.3(4) . .
F10 C96 F9 105.7(4) . .
F10 C96 C93 113.2(5) . .
F11 C96 F9 106.2(5) . .
F11 C96 F10 106.3(4) . .
F11 C96 C93 112.5(4) . .
F3AA C95 F4AA 106.0(6) . .
F3AA C95 C91 112.0(6) . .
F4AA C95 C91 113.7(7) . .
F12 C95 F3AA 106.2(7) . .
F12 C95 F4AA 105.9(6) . .
F12 C95 C91 112.4(6) . .
C67 C68 C69 118.1(5) . .
C68 C69 C72 119.6(5) . .
C70 C69 C68 120.4(5) . .
C70 C69 C72 120.0(5) . .
F13 C72 F14 107.1(5) . .
F13 C72 F15 106.4(6) . .
F13 C72 C69 114.5(5) . .
F14 C72 F15 103.6(5) . .
F14 C72 C69 113.7(6) . .
F15 C72 C69 110.8(5) . .
C69 C70 C65 122.9(5) . .
C73 C78 C77 121.9(4) . .
F16 C80 F17 109.5(6) . .
F16 C80 F18 103.9(6) . .
F16 C80 C75 113.8(5) . .
F17 C80 F18 102.0(5) . .
F17 C80 C75 113.6(5) . .
F18 C80 C75 112.9(5) . .
C73 B C65 111.2(4) . .
C73 B C81 112.5(4) . .
C65 B C81 103.7(4) . .
C89 B C73 106.1(4) . .
C89 B C65 112.9(4) . .
C89 B C81 110.5(4) . .
C31 C26 P1 120.2(3) . .
C27 C26 P1 122.8(4) . .
C27 C26 C31 117.0(5) . .
C30 C31 C26 121.0(4) . .
C31 C30 C33 119.1(5) . .
C29 C30 C31 120.9(5) . .
C29 C30 C33 120.0(5) . .
C28 C29 C30 118.8(5) . .
C29 C28 C32 119.7(6) . .
C29 C28 C27 120.6(5) . .
C27 C28 C32 119.7(6) . .
F20 C32 F22 105.1(7) . .
F20 C32 C28 112.7(7) . .
F21 C32 F20 110.1(9) . .
F21 C32 F22 103.1(8) . .
F21 C32 C28 115.0(7) . .
F22 C32 C28 109.9(8) . .
C28 C27 C26 121.7(5) . .
F23 C33 F24 105.6(5) . .
F23 C33 C30 114.1(5) . .
F24 C33 C30 112.4(5) . .
F25 C33 F23 106.1(5) . .
F25 C33 F24 105.2(6) . .
F25 C33 C30 112.6(5) . .
P2 C2 P1 93.6(2) . .
C45 C3 P2 121.9(3) . .
C4 C3 P2 119.5(3) . .
C4 C3 C45 118.5(4) . .
C7 C45 C3 120.6(4) . .
C45 C7 C8 120.5(4) . .
C6 C7 C45 120.9(4) . .
C6 C7 C8 118.5(4) . .
F26 C8 F27 106.0(4) . .
F26 C8 C7 112.8(4) . .
F27 C8 C7 111.7(4) . .
F28 C8 F26 107.3(5) . .
F28 C8 F27 106.6(4) . .
F28 C8 C7 111.9(4) . .
C7 C6 C5 119.1(4) . .
C6 C5 C9 119.4(4) . .
C4 C5 C6 120.5(5) . .
C4 C5 C9 120.1(4) . .
F29 C9 F 104.9(8) . .
F29 C9 C5 112.7(6) . .
F30 C9 F29 107.9(8) . .
F30 C9 F 105.8(8) . .
F30 C9 C5 112.4(6) . .
F C9 C5 112.6(5) . .
F2AA C9 C5 111.4(8) . .
F2AA C9 F0AA 102.1(17) . .
F1AA C9 C5 114.0(10) . .
F1AA C9 F2AA 109.9(19) . .
F1AA C9 F0AA 110(2) . .
F0AA C9 C5 108.8(8) . .
C5 C4 C3 120.6(4) . .
C11 C10 P2 121.7(3) . .
C15 C10 P2 119.2(3) . .
C15 C10 C11 119.2(4) . .
C12 C11 C10 120.5(5) . .
C11 C12 C13 120.1(5) . .
C11 C12 C17 119.9(5) . .
C13 C12 C17 120.0(5) . .
C14 C13 C12 118.9(5) . .
C13 C14 C16 120.3(5) . .
C13 C14 C15 121.3(5) . .
C15 C14 C16 118.4(5) . .
F31 C16 F33 107.1(7) . .
F31 C16 C14 111.3(5) . .
F32 C16 F31 107.3(6) . .
F32 C16 F33 105.2(6) . .
F32 C16 C14 114.3(5) . .
F33 C16 C14 111.2(5) . .
C10 C15 C14 120.0(5) . .
F34 C17 F35 109.3(6) . .
F34 C17 F36 106.5(5) . .
F34 C17 C12 112.9(5) . .
F35 C17 F36 104.2(4) . .
F35 C17 C12 111.6(5) . .
F36 C17 C12 111.9(5) . .
C23 C18 P1 118.5(4) . .
C19 C18 P1 122.6(3) . .
C19 C18 C23 118.9(4) . .
C22 C23 C18 120.5(5) . .
C23 C22 C24 119.1(5) . .
C23 C22 C21 120.5(5) . .
C21 C22 C24 120.4(5) . .
F37 C24 F38 98.2(7) . .
F37 C24 C22 114.7(6) . .
F39 C24 F37 116.6(7) . .
F39 C24 F38 98.4(7) . .
F39 C24 C22 117.8(6) . .
C22 C24 F38 106.8(7) . .
C20 C21 C22 119.0(5) . .
C21 C20 C25 118.5(5) . .
C21 C20 C19 121.1(5) . .
C19 C20 C25 120.4(5) . .
F40 C25 F41 105.6(5) . .
F40 C25 F42 107.4(6) . .
F40 C25 C20 114.9(5) . .
F41 C25 C20 110.9(6) . .
F42 C25 F41 105.4(5) . .
F42 C25 C20 112.0(5) . .
C18 C19 C20 119.9(4) . .
C60 C59 P3 123.0(4) . .
C60 C59 C64 117.7(5) . .
C64 C59 P3 119.1(4) . .
C59 C60 C61 120.4(5) . .
C62 C61 C60 119.7(5) . .
C63 C62 C61 120.8(5) . .
C62 C63 C64 120.1(6) . .
C63 C64 C59 121.2(5) . .
N75 C37 P3 109.8(3) . .
C37 N75 C45A 113.6(8) . .
C45B N75 C37 107.8(17) . .
C36 N75 C37 113.5(4) . .
C36 N75 C45B 106.0(15) . .
C36 N75 C45A 116.6(8) . .
N75 C45B C46B 121(2) . .
N75 C36 P4 110.5(3) . .
N81 C35 P4 111.7(3) . .
C35 N81 C34 112.9(4) . .
C35 N81 C38 109.2(4) . .
C34 N81 C38 110.5(4) . .
N81 C34 P3 111.7(3) . .
N81 C38 C39 112.1(4) . .
C44 C39 C38 120.6(4) . .
C40 C39 C38 120.8(5) . .
C40 C39 C44 118.6(5) . .
C39 C44 C43 121.1(5) . .
C42 C43 C44 119.1(5) . .
C43 C42 C41 120.6(5) . .
C42 C41 C40 120.1(5) . .
C39 C40 C41 120.6(5) . .
C58 C53 P4 118.9(4) . .
C54 C53 P4 122.2(4) . .
C54 C53 C58 118.7(5) . .
C53 C58 C57 120.8(5) . .
C56 C57 C58 119.3(6) . .
C55 C56 C57 120.4(5) . .
C53 C54 C55 119.8(6) . .
O C1 Mn1 179.1(4) . .
F9AA C71 C67 113.6(8) . .
F8AA C71 F9AA 101.6(11) . .
F8AA C71 C67 115.3(7) . .
F8AA C71 F0BA 111.6(13) . .
F0BA C71 F9AA 102.6(13) . .
F0BA C71 C67 111.0(11) . .
F7AA C71 C67 111.5(10) . .
F5AA C71 C67 109.9(12) . .
F5AA C71 F7AA 107(2) . .
F6AA C71 C67 119.2(13) . .
F6AA C71 F7AA 105(2) . .
F6AA C71 F5AA 103.6(17) . .
C47A C46A C51A 120.0 . .
C47A C46A C45A 119.8(7) . .
C51A C46A C45A 120.2(7) . .
C48A C47A C46A 120.0 . .
C49A C48A C47A 120.0 . .
C48A C49A C50A 120.0 . .
C51A C50A C49A 120.0 . .
C50A C51A C46A 120.0 . .
Cl1 C52B Cl3 109.4(12) . .
C51B C50B C49B 120.0 . .
C50B C51B C46B 120.0 . .
C51B C46B C45B 119.3(19) . .
C47B C46B C45B 120.6(19) . .
C47B C46B C51B 120.0 . .
C46B C47B C48B 120.0 . .
C49B C48B C47B 120.0 . .
C48B C49B C50B 120.0 . .
Cl C52A Cl0A 111.6(7) . .
C46A C45A N75 111.0(12) . .
C98 Cl1A C98 58(3) 3_567 .
Cl1A C98 Cl1A 122(3) 3_567 .
C98 C98 Cl1A 60.7(17) 3_567 .
C98 C98 Cl1A 61.3(17) 3_567 3_567

loop_
_geom_bond_atom_site_label_1
_geom_bond_atom_site_label_2
_geom_bond_distance
_geom_bond_site_symmetry_2
Mn1 P1 2.2536(13) .
Mn1 P2 2.2578(13) .
Mn1 P3 2.2160(13) .
Mn1 P4 2.2154(13) .
Mn1 C1 1.780(5) .
P1 C26 1.835(5) .
P1 C2 1.854(4) .
P1 C18 1.836(4) .
P2 C2 1.850(4) .
P2 C3 1.842(5) .
P2 C10 1.842(4) .
P3 C59 1.820(5) .
P3 C37 1.873(5) .
P3 C34 1.849(5) .
P4 C36 1.871(5) .
P4 C35 1.842(5) .
P4 C53 1.832(5) .
F9AA C71 1.359(16) .
F8AA C71 1.314(12) .
F3AA C95 1.332(8) .
F4AA C95 1.334(9) .
F6 C87 1.334(7) .
F7 C88 1.331(7) .
F8 C88 1.321(7) .
F9 C96 1.346(6) .
F10 C96 1.343(6) .
F11 C96 1.334(6) .
F12 C95 1.332(8) .
F13 C72 1.297(7) .
F14 C72 1.331(7) .
F15 C72 1.337(8) .
F16 C80 1.275(8) .
F17 C80 1.300(7) .
F18 C80 1.327(7) .
F19 C79 1.340(6) .
C73 C74 1.399(7) .
C73 C78 1.388(7) .
C73 B 1.642(7) .
F20 C32 1.313(9) .
F21 C32 1.240(10) .
F22 C32 1.365(12) .
F23 C33 1.321(6) .
F24 C33 1.323(7) .
F25 C33 1.313(8) .
F26 C8 1.325(6) .
F27 C8 1.335(6) .
F28 C8 1.323(6) .
F29 C9 1.319(10) .
F30 C9 1.284(9) .
F31 C16 1.307(8) .
F32 C16 1.298(7) .
F33 C16 1.308(8) .
F34 C17 1.289(7) .
F35 C17 1.328(7) .
F36 C17 1.333(6) .
F37 C24 1.270(8) .
F38 C24 1.504(12) .
F39 C24 1.229(7) .
F40 C25 1.305(7) .
F41 C25 1.334(8) .
F42 C25 1.329(7) .
C55 C56 1.353(10) .
C55 C54 1.390(8) .
O C1 1.158(6) .
Cl2S C97 1.741(9) .
C97 Cl1S 1.732(8) .
C86 C81 1.389(7) .
C86 C85 1.395(7) .
F C9 1.339(9) .
C67 C66 1.394(7) .
C67 C68 1.373(8) .
C67 C71 1.486(8) .
C66 C65 1.401(8) .
C65 C70 1.396(7) .
C65 B 1.647(7) .
C81 C82 1.397(7) .
C81 B 1.658(8) .
C85 C88 1.505(8) .
C85 C84 1.370(8) .
C88 F1 1.339(7) .
C79 C77 1.495(7) .
C79 F3 1.338(6) .
C79 F2 1.331(6) .
C77 C76 1.380(7) .
C77 C78 1.405(7) .
C76 C75 1.380(7) .
C75 C74 1.385(7) .
C75 C80 1.492(7) .
C82 C83 1.401(7) .
C83 C87 1.493(8) .
C83 C84 1.380(8) .
C87 F4 1.328(7) .
C87 F5 1.312(6) .
C89 C90 1.396(8) .
C89 C94 1.409(7) .
C89 B 1.629(8) .
C90 C91 1.397(8) .
C91 C92 1.368(8) .
C91 C95 1.497(9) .
C92 C93 1.390(8) .
C93 C94 1.376(7) .
C93 C96 1.495(8) .
C68 C69 1.390(8) .
C69 C72 1.484(8) .
C69 C70 1.389(7) .
C26 C31 1.393(7) .
C26 C27 1.387(7) .
C31 C30 1.386(7) .
C30 C29 1.378(7) .
C30 C33 1.494(8) .
C29 C28 1.366(9) .
C28 C32 1.496(9) .
C28 C27 1.385(8) .
C3 C45 1.394(6) .
C3 C4 1.390(6) .
C45 C7 1.379(6) .
C7 C8 1.507(7) .
C7 C6 1.372(7) .
C6 C5 1.392(7) .
C5 C9 1.502(7) .
C5 C4 1.380(7) .
C9 F2AA 1.298(16) .
C9 F1AA 1.177(17) .
C9 F0AA 1.360(17) .
C10 C11 1.388(6) .
C10 C15 1.377(6) .
C11 C12 1.386(7) .
C12 C13 1.391(7) .
C12 C17 1.500(8) .
C13 C14 1.368(8) .
C14 C16 1.500(8) .
C14 C15 1.390(7) .
C18 C23 1.397(7) .
C18 C19 1.379(7) .
C23 C22 1.377(7) .
C22 C24 1.499(8) .
C22 C21 1.383(8) .
C21 C20 1.373(7) .
C20 C25 1.484(7) .
C20 C19 1.393(7) .
C59 C60 1.390(7) .
C59 C64 1.396(7) .
C60 C61 1.402(7) .
C61 C62 1.368(9) .
C62 C63 1.357(8) .
C63 C64 1.381(7) .
C37 N75 1.498(6) .
N75 C45B 1.50(4) .
N75 C36 1.491(6) .
N75 C45A 1.519(19) .
C45B C46B 1.51(3) .
C35 N81 1.465(6) .
N81 C34 1.469(6) .
N81 C38 1.490(6) .
C38 C39 1.504(7) .
C39 C44 1.380(7) .
C39 C40 1.377(7) .
C44 C43 1.390(7) .
C43 C42 1.366(8) .
C42 C41 1.372(8) .
C41 C40 1.378(8) .
C53 C58 1.387(7) .
C53 C54 1.386(7) .
C58 C57 1.390(8) .
C57 C56 1.376(10) .
C71 F0BA 1.351(18) .
C71 F7AA 1.340(18) .
C71 F5AA 1.28(3) .
C71 F6AA 1.179(19) .
C46A C47A 1.3900 .
C46A C51A 1.3900 .
C46A C45A 1.489(18) .
C47A C48A 1.3900 .
C48A C49A 1.3900 .
C49A C50A 1.3900 .
C50A C51A 1.3900 .
Cl1 C52B 1.724(16) .
Cl3 C52B 1.735(15) .
C50B C51B 1.3900 .
C50B C49B 1.3900 .
C51B C46B 1.3900 .
C46B C47B 1.3900 .
C47B C48B 1.3900 .
C48B C49B 1.3900 .
Cl C52A 1.728(10) .
C52A Cl0A 1.733(11) .
Cl1A C98 1.69(3) .
Cl1A C98 1.68(3) 3_567
C98 Cl1A 1.68(3) 3_567
C98 C98 1.63(11) 3_567
